data_7226208
loop_
_publ_author_name
'Gholivand, Khodayar'
'Farshadfar, Kaveh'
'Roe, S. Mark'
'Hosseini, Mahdieh'
'Gholami, Akram'

_publ_section_title
;
 Investigation of structure-directing interactions within
 copper(i)thiocyanate complexes through X-ray analyses and non-covalent
 interaction (NCI) theoretical approach
;
_journal_issue 37
_journal_name_full CrystEngComm
_journal_page_first 7104
_journal_paper_doi 10.1039/C6CE01339B
_journal_volume 18
_journal_year 2016
_chemical_formula_moiety 'C30 H24 Cu N4 O P S2'
_chemical_formula_sum 'C30 H24 Cu N4 O P S2'
_chemical_formula_weight 615.16
_chemical_name_common C1S
_space_group_crystal_system triclinic
_space_group_IT_number 2
_space_group_name_Hall '-P 1'
_space_group_name_H-M_alt 'P -1'
_symmetry_space_group_name_Hall '-P 1'
_symmetry_space_group_name_H-M 'P -1'
_atom_sites_solution_hydrogens geom
_atom_sites_solution_primary direct
_audit_creation_date 2015-04-15
_audit_creation_method
;
Olex2 1.2
(compiled 2014.09.19 svn.r3010 for OlexSys, GUI svn.r4874)
;
_audit_update_record
;
2016-03-19 deposited with the CCDC.
2016-08-09 downloaded from the CCDC.
;
_cell_angle_alpha 85.195(5)
_cell_angle_beta 78.024(5)
_cell_angle_gamma 80.116(6)
_cell_formula_units_Z 2
_cell_length_a 10.7768(9)
_cell_length_b 11.0362(8)
_cell_length_c 12.2584(5)
_cell_measurement_reflns_used 4129
_cell_measurement_temperature 173.0
_cell_measurement_theta_max 28.2660
_cell_measurement_theta_min 3.7610
_cell_volume 1403.30(17)
_computing_cell_refinement
;
CrysAlisPro, Agilent Technologies,
Version 1.171.37.34i (release 04-08-2014 CrysAlis171 .NET)
(compiled Aug  4 2014,14:34:23)
;
_computing_data_collection
;
CrysAlisPro, Agilent Technologies,
Version 1.171.37.34i (release 04-08-2014 CrysAlis171 .NET)
(compiled Aug  4 2014,14:34:23)
;
_computing_data_reduction
;
CrysAlisPro, Agilent Technologies,
Version 1.171.37.34i (release 04-08-2014 CrysAlis171 .NET)
(compiled Aug  4 2014,14:34:23)
;
_computing_molecular_graphics 'Olex2 (Dolomanov et al., 2009)'
_computing_publication_material 'Olex2 (Dolomanov et al., 2009)'
_computing_structure_refinement 'ShelXL (Sheldrick, 2008)'
_computing_structure_solution 'ShelXT (Sheldrick, 2008)'
_diffrn_ambient_temperature 173.0
_diffrn_detector 'CCD plate'
_diffrn_detector_area_resol_mean 16.1033
_diffrn_detector_type Eos
_diffrn_measured_fraction_theta_full 0.990
_diffrn_measured_fraction_theta_max 0.805
_diffrn_measurement_details
;
  1 omega  -33.00   51.00   1.0000   15.0000
omega____ theta____ kappa____ phi______ frames
    -      -15.9733   57.0000 -180.0000 84

  2 omega  -82.00   11.00   1.0000   15.0000
omega____ theta____ kappa____ phi______ frames
    -      -15.9733  -77.0000  -60.0000 93

  3 omega  -43.00   49.00   1.0000   15.0000
omega____ theta____ kappa____ phi______ frames
    -      -15.9733   77.0000   60.0000 92

  4 omega    6.00   56.00   1.0000   15.0000
omega____ theta____ kappa____ phi______ frames
    -       16.5983  -99.0000 -120.0000 50
;
_diffrn_measurement_device 'four-circle diffractometer'
_diffrn_measurement_device_type 'Xcalibur, Eos, Gemini ultra'
_diffrn_measurement_method '\w scans'
_diffrn_orient_matrix_UB_11 -0.0243961000
_diffrn_orient_matrix_UB_12 -0.0257017000
_diffrn_orient_matrix_UB_13 0.0535383000
_diffrn_orient_matrix_UB_21 -0.0512319000
_diffrn_orient_matrix_UB_22 0.0502274000
_diffrn_orient_matrix_UB_23 0.0077521000
_diffrn_orient_matrix_UB_31 -0.0377264000
_diffrn_orient_matrix_UB_32 -0.0329151000
_diffrn_orient_matrix_UB_33 -0.0241044000
_diffrn_radiation_monochromator graphite
_diffrn_radiation_probe x-ray
_diffrn_radiation_type MoK\a
_diffrn_radiation_wavelength 0.71073
_diffrn_reflns_av_R_equivalents 0.0297
_diffrn_reflns_av_unetI/netI 0.0596
_diffrn_reflns_Laue_measured_fraction_full 0.990
_diffrn_reflns_Laue_measured_fraction_max 0.805
_diffrn_reflns_limit_h_max 13
_diffrn_reflns_limit_h_min -14
_diffrn_reflns_limit_k_max 13
_diffrn_reflns_limit_k_min -14
_diffrn_reflns_limit_l_max 10
_diffrn_reflns_limit_l_min -16
_diffrn_reflns_number 9736
_diffrn_reflns_point_group_measured_fraction_full 0.990
_diffrn_reflns_point_group_measured_fraction_max 0.805
_diffrn_reflns_theta_full 26.000
_diffrn_reflns_theta_max 29.466
_diffrn_reflns_theta_min 3.402
_diffrn_source 'Enhance (Mo) X-ray Source'
_exptl_absorpt_coefficient_mu 1.015
_exptl_absorpt_correction_T_max 1.00000
_exptl_absorpt_correction_T_min 0.63168
_exptl_absorpt_correction_type multi-scan
_exptl_absorpt_process_details
;
CrysAlisPro, Agilent Technologies,
Version 1.171.37.34i (release 04-08-2014 CrysAlis171 .NET)
(compiled Aug  4 2014,14:34:23)
Empirical absorption correction using spherical harmonics,
 implemented in SCALE3 ABSPACK scaling algorithm.
Empirical absorption correction using spherical harmonics,
 implemented in SCALE3 ABSPACK scaling algorithm.
;
_exptl_crystal_colour 'clear light red'
_exptl_crystal_colour_lustre clear
_exptl_crystal_colour_modifier light
_exptl_crystal_colour_primary red
_exptl_crystal_density_diffrn 1.456
_exptl_crystal_description irregular
_exptl_crystal_F_000 632
_exptl_crystal_size_max 0.3
_exptl_crystal_size_mid 0.3
_exptl_crystal_size_min 0.1
_refine_diff_density_max 0.492
_refine_diff_density_min -0.537
_refine_diff_density_rms 0.074
_refine_ls_extinction_method none
_refine_ls_goodness_of_fit_ref 1.113
_refine_ls_hydrogen_treatment constr
_refine_ls_matrix_type full
_refine_ls_number_parameters 352
_refine_ls_number_reflns 6265
_refine_ls_number_restraints 0
_refine_ls_restrained_S_all 1.113
_refine_ls_R_factor_all 0.0605
_refine_ls_R_factor_gt 0.0444
_refine_ls_shift/su_max 0.001
_refine_ls_shift/su_mean 0.000
_refine_ls_structure_factor_coef Fsqd
_refine_ls_weighting_details 'w=1/[\s^2^(Fo^2^)+(0.0334P)^2^+0.4153P] where P=(Fo^2^+2Fc^2^)/3'
_refine_ls_weighting_scheme calc
_refine_ls_wR_factor_gt 0.0951
_refine_ls_wR_factor_ref 0.1072
_reflns_Friedel_coverage 0.000
_reflns_number_gt 4999
_reflns_number_total 6265
_reflns_threshold_expression 'I > 2\s(I)'
_cod_data_source_file c6ce01339b2.cif
_cod_data_source_block cuscn542_red
_cod_depositor_comments 'Adding full bibliography for 7226207--7226210.cif.'
_cod_original_cell_volume 1403.28(17)
_cod_database_code 7226208
_chemical_oxdiff_formula C30H24N4O1S2P1Cu1
_shelx_space_group_comment
;
The symmetry employed for this shelxl refinement is uniquely defined
by the following loop, which should always be used as a source of
symmetry information in preference to the above space-group names.
They are only intended as comments.
;
_reflns_odcompleteness_completeness 98.82
_reflns_odcompleteness_iscentric 1
_reflns_odcompleteness_theta 26.32
_olex2_refinement_description
;
1. Fixed Uiso
 At 1.2 times of:
  All C(H) groups, All N(H) groups
2.a Aromatic/amide H refined with riding coordinates:
 N4(H4), C2(H2), C3(H3), C4(H4A), C5(H5), C7(H7), C10(H10), C11(H11), C12(H12),
  C14(H14), C15(H15), C16(H16), C17(H17), C18(H18), C20(H20), C21(H21),
 C22(H22), C23(H23), C24(H24), C26(H26), C27(H27), C28(H28), C29(H29), C30(H30)
;
_shelx_shelxl_version_number 2014/7
_olex2_submission_special_instructions 'No special instructions were received'

loop_
_space_group_symop_operation_xyz
'x, y, z'
'-x, -y, -z'

loop_
_atom_site_label
_atom_site_type_symbol
_atom_site_fract_x
_atom_site_fract_y
_atom_site_fract_z
_atom_site_U_iso_or_equiv
_atom_site_adp_type
_atom_site_occupancy
_atom_site_site_symmetry_order
_atom_site_calc_flag
_atom_site_refinement_flags_posn
Cu1 Cu 0.30371(3) 0.36361(3) 0.64691(2) 0.02451(11) Uani 1 1 d .
S1 S 0.14745(9) 0.52919(7) 0.69758(6) 0.0377(2) Uani 1 1 d .
S2 S 0.62524(9) 0.37004(11) 0.97050(7) 0.0562(3) Uani 1 1 d .
P1 P 0.29364(7) 0.19193(6) 0.75091(5) 0.02152(16) Uani 1 1 d .
O1 O 0.4510(2) 0.40656(19) 0.81030(16) 0.0356(5) Uani 1 1 d .
N1 N 0.1276(3) 0.6560(2) 0.4911(2) 0.0369(6) Uani 1 1 d .
N2 N 0.3275(2) 0.35194(19) 0.47757(17) 0.0240(5) Uani 1 1 d .
N3 N 0.5094(2) 0.36432(19) 0.59099(17) 0.0235(5) Uani 1 1 d .
N4 N 0.6013(2) 0.3576(2) 0.65400(18) 0.0277(5) Uani 1 1 d .
H4 H 0.6834 0.3420 0.6233 0.033 Uiso 1 1 calc R
C1 C 0.1347(3) 0.6025(2) 0.5755(2) 0.0279(6) Uani 1 1 d .
C2 C 0.2344(3) 0.3541(3) 0.4199(2) 0.0313(7) Uani 1 1 d .
H2 H 0.1477 0.3637 0.4592 0.038 Uiso 1 1 calc R
C3 C 0.2590(3) 0.3431(3) 0.3054(2) 0.0379(8) Uani 1 1 d .
H3 H 0.1904 0.3452 0.2672 0.046 Uiso 1 1 calc R
C4 C 0.3837(4) 0.3290(3) 0.2480(2) 0.0394(8) Uani 1 1 d .
H4A H 0.4029 0.3195 0.1697 0.047 Uiso 1 1 calc R
C5 C 0.4815(3) 0.3288(3) 0.3059(2) 0.0338(7) Uani 1 1 d .
H5 H 0.5686 0.3207 0.2678 0.041 Uiso 1 1 calc R
C6 C 0.4497(3) 0.3407(2) 0.4205(2) 0.0255(6) Uani 1 1 d .
C7 C 0.5477(3) 0.3415(2) 0.4872(2) 0.0274(6) Uani 1 1 d .
H7 H 0.6366 0.3256 0.4549 0.033 Uiso 1 1 calc R
C8 C 0.5630(3) 0.3758(2) 0.7659(2) 0.0277(6) Uani 1 1 d .
C9 C 0.6674(3) 0.3550(3) 0.8292(2) 0.0295(6) Uani 1 1 d .
C10 C 0.7965(3) 0.3270(3) 0.7971(3) 0.0431(8) Uani 1 1 d .
H10 H 0.8391 0.3164 0.7217 0.052 Uiso 1 1 calc R
C11 C 0.8614(4) 0.3153(4) 0.8872(3) 0.0540(10) Uani 1 1 d .
H11 H 0.9520 0.2952 0.8793 0.065 Uiso 1 1 calc R
C12 C 0.7806(4) 0.3356(4) 0.9854(3) 0.0534(10) Uani 1 1 d .
H12 H 0.8072 0.3312 1.0550 0.064 Uiso 1 1 calc R
C13 C 0.4516(3) 0.1023(2) 0.7523(2) 0.0255(6) Uani 1 1 d .
C14 C 0.5263(3) 0.0618(3) 0.6512(2) 0.0325(7) Uani 1 1 d .
H14 H 0.4916 0.0767 0.5853 0.039 Uiso 1 1 calc R
C15 C 0.6497(3) 0.0006(3) 0.6454(3) 0.0390(7) Uani 1 1 d .
H15 H 0.6991 -0.0277 0.5762 0.047 Uiso 1 1 calc R
C16 C 0.7012(3) -0.0194(3) 0.7403(3) 0.0457(8) Uani 1 1 d .
H16 H 0.7865 -0.0617 0.7364 0.055 Uiso 1 1 calc R
C17 C 0.6299(3) 0.0215(3) 0.8407(3) 0.0479(9) Uani 1 1 d .
H17 H 0.6664 0.0081 0.9058 0.057 Uiso 1 1 calc R
C18 C 0.5049(3) 0.0823(3) 0.8472(2) 0.0356(7) Uani 1 1 d .
H18 H 0.4559 0.1102 0.9168 0.043 Uiso 1 1 calc R
C19 C 0.2085(3) 0.0853(2) 0.7013(2) 0.0232(6) Uani 1 1 d .
C20 C 0.0995(3) 0.1357(2) 0.6591(2) 0.0264(6) Uani 1 1 d .
H20 H 0.0758 0.2226 0.6526 0.032 Uiso 1 1 calc R
C21 C 0.0254(3) 0.0596(3) 0.6267(2) 0.0319(7) Uani 1 1 d .
H21 H -0.0502 0.0945 0.5999 0.038 Uiso 1 1 calc R
C22 C 0.0609(3) -0.0665(3) 0.6332(2) 0.0334(7) Uani 1 1 d .
H22 H 0.0104 -0.1184 0.6103 0.040 Uiso 1 1 calc R
C23 C 0.1703(3) -0.1170(3) 0.6733(2) 0.0308(6) Uani 1 1 d .
H23 H 0.1952 -0.2039 0.6772 0.037 Uiso 1 1 calc R
C24 C 0.2436(3) -0.0423(2) 0.7075(2) 0.0272(6) Uani 1 1 d .
H24 H 0.3182 -0.0778 0.7355 0.033 Uiso 1 1 calc R
C25 C 0.2113(3) 0.2045(2) 0.8960(2) 0.0232(6) Uani 1 1 d .
C26 C 0.1565(3) 0.1087(3) 0.9575(2) 0.0270(6) Uani 1 1 d .
H26 H 0.1686 0.0307 0.9260 0.032 Uiso 1 1 calc R
C27 C 0.0845(3) 0.1256(3) 1.0641(2) 0.0308(6) Uani 1 1 d .
H27 H 0.0475 0.0596 1.1057 0.037 Uiso 1 1 calc R
C28 C 0.0667(3) 0.2392(3) 1.1098(2) 0.0319(7) Uani 1 1 d .
H28 H 0.0163 0.2514 1.1825 0.038 Uiso 1 1 calc R
C29 C 0.1211(3) 0.3342(3) 1.0510(2) 0.0317(7) Uani 1 1 d .
H29 H 0.1090 0.4117 1.0834 0.038 Uiso 1 1 calc R
C30 C 0.1941(3) 0.3177(2) 0.9443(2) 0.0278(6) Uani 1 1 d .
H30 H 0.2324 0.3837 0.9041 0.033 Uiso 1 1 calc R

loop_
_atom_site_aniso_label
_atom_site_aniso_U_11
_atom_site_aniso_U_22
_atom_site_aniso_U_33
_atom_site_aniso_U_23
_atom_site_aniso_U_13
_atom_site_aniso_U_12
Cu1 0.0254(2) 0.02418(18) 0.02261(18) -0.00052(12) -0.00305(14) -0.00257(14)
S1 0.0432(5) 0.0299(4) 0.0304(4) -0.0006(3) 0.0038(3) 0.0071(4)
S2 0.0344(5) 0.1029(8) 0.0306(4) -0.0076(4) -0.0076(4) -0.0053(5)
P1 0.0206(4) 0.0223(3) 0.0210(3) -0.0015(2) -0.0042(3) -0.0015(3)
O1 0.0228(12) 0.0501(13) 0.0343(11) -0.0075(9) -0.0049(9) -0.0050(10)
N1 0.0358(17) 0.0359(14) 0.0373(15) -0.0014(11) -0.0090(12) 0.0014(12)
N2 0.0248(13) 0.0241(11) 0.0233(11) -0.0003(8) -0.0050(10) -0.0045(10)
N3 0.0195(13) 0.0253(12) 0.0257(12) 0.0003(9) -0.0048(9) -0.0041(10)
N4 0.0196(13) 0.0349(13) 0.0292(12) -0.0039(9) -0.0065(10) -0.0026(10)
C1 0.0195(15) 0.0262(14) 0.0366(16) -0.0081(11) -0.0021(12) -0.0001(12)
C2 0.0341(18) 0.0316(15) 0.0307(15) -0.0017(11) -0.0119(13) -0.0052(13)
C3 0.046(2) 0.0437(18) 0.0293(16) -0.0043(13) -0.0160(15) -0.0099(16)
C4 0.060(2) 0.0367(17) 0.0234(15) -0.0035(12) -0.0098(15) -0.0099(16)
C5 0.038(2) 0.0323(16) 0.0289(15) -0.0059(11) -0.0010(13) -0.0044(14)
C6 0.0266(16) 0.0239(13) 0.0246(14) -0.0019(10) -0.0029(11) -0.0027(12)
C7 0.0228(16) 0.0261(14) 0.0314(15) -0.0030(10) -0.0022(12) -0.0017(12)
C8 0.0268(17) 0.0275(14) 0.0296(15) 0.0002(11) -0.0068(12) -0.0063(12)
C9 0.0287(17) 0.0302(15) 0.0304(15) -0.0024(11) -0.0069(12) -0.0050(13)
C10 0.0305(19) 0.062(2) 0.0355(17) -0.0083(15) -0.0101(14) 0.0047(17)
C11 0.033(2) 0.084(3) 0.045(2) -0.0112(18) -0.0190(17) 0.007(2)
C12 0.041(2) 0.082(3) 0.040(2) -0.0041(17) -0.0209(17) 0.000(2)
C13 0.0222(15) 0.0238(13) 0.0293(14) 0.0010(10) -0.0047(11) -0.0018(11)
C14 0.0317(18) 0.0299(15) 0.0326(16) -0.0007(11) -0.0025(13) -0.0005(13)
C15 0.0293(19) 0.0334(17) 0.0464(19) -0.0003(13) 0.0059(14) -0.0001(14)
C16 0.0205(18) 0.046(2) 0.063(2) 0.0100(16) -0.0037(16) 0.0018(15)
C17 0.033(2) 0.063(2) 0.046(2) 0.0142(16) -0.0170(16) -0.0006(17)
C18 0.0272(18) 0.0463(18) 0.0314(16) 0.0066(13) -0.0072(13) -0.0029(14)
C19 0.0239(15) 0.0258(14) 0.0195(13) -0.0027(10) -0.0021(11) -0.0048(11)
C20 0.0271(16) 0.0277(14) 0.0232(14) -0.0021(10) -0.0038(11) -0.0022(12)
C21 0.0306(18) 0.0395(17) 0.0276(15) -0.0028(12) -0.0085(12) -0.0075(14)
C22 0.0351(19) 0.0401(17) 0.0270(15) -0.0093(12) -0.0006(13) -0.0151(14)
C23 0.0334(18) 0.0245(14) 0.0327(15) -0.0071(11) 0.0014(13) -0.0068(13)
C24 0.0256(16) 0.0260(14) 0.0292(14) -0.0019(10) -0.0041(12) -0.0033(12)
C25 0.0207(15) 0.0294(14) 0.0193(13) -0.0007(10) -0.0064(11) -0.0010(11)
C26 0.0273(16) 0.0293(14) 0.0251(14) -0.0021(10) -0.0065(12) -0.0041(12)
C27 0.0265(17) 0.0384(16) 0.0270(15) 0.0043(11) -0.0051(12) -0.0063(13)
C28 0.0303(18) 0.0452(17) 0.0188(13) -0.0045(11) -0.0035(12) -0.0024(14)
C29 0.0356(19) 0.0360(16) 0.0243(14) -0.0077(11) -0.0059(13) -0.0046(14)
C30 0.0282(17) 0.0302(15) 0.0260(14) -0.0027(11) -0.0041(12) -0.0080(12)

loop_
_atom_type_symbol
_atom_type_description
_atom_type_scat_dispersion_real
_atom_type_scat_dispersion_imag
_atom_type_scat_source
C C 0.0033 0.0016 'International Tables Vol C Tables 4.2.6.8 and 6.1.1.4'
H H 0.0000 0.0000 'International Tables Vol C Tables 4.2.6.8 and 6.1.1.4'
Cu Cu 0.3201 1.2651 'International Tables Vol C Tables 4.2.6.8 and 6.1.1.4'
N N 0.0061 0.0033 'International Tables Vol C Tables 4.2.6.8 and 6.1.1.4'
O O 0.0106 0.0060 'International Tables Vol C Tables 4.2.6.8 and 6.1.1.4'
P P 0.1023 0.0942 'International Tables Vol C Tables 4.2.6.8 and 6.1.1.4'
S S 0.1246 0.1234 'International Tables Vol C Tables 4.2.6.8 and 6.1.1.4'

loop_
_geom_angle_atom_site_label_1
_geom_angle_atom_site_label_2
_geom_angle_atom_site_label_3
_geom_angle
P1 Cu1 S1 117.60(3)
N2 Cu1 S1 107.38(7)
N2 Cu1 P1 117.49(6)
N2 Cu1 N3 77.64(9)
N3 Cu1 S1 127.28(6)
N3 Cu1 P1 103.74(6)
C1 S1 Cu1 102.46(10)
C12 S2 C9 91.99(16)
C13 P1 Cu1 112.32(9)
C13 P1 C19 103.33(12)
C13 P1 C25 106.63(12)
C19 P1 Cu1 113.80(8)
C25 P1 Cu1 117.45(9)
C25 P1 C19 101.87(12)
C2 N2 Cu1 126.4(2)
C6 N2 Cu1 115.66(18)
C6 N2 C2 118.0(2)
N4 N3 Cu1 128.58(17)
C7 N3 Cu1 112.19(18)
C7 N3 N4 117.4(2)
N3 N4 H4 120.7
N3 N4 C8 118.6(2)
C8 N4 H4 120.7
N1 C1 S1 178.1(3)
N2 C2 H2 118.6
N2 C2 C3 122.7(3)
C3 C2 H2 118.6
C2 C3 H3 120.4
C4 C3 C2 119.1(3)
C4 C3 H3 120.4
C3 C4 H4A 120.5
C3 C4 C5 119.0(3)
C5 C4 H4A 120.5
C4 C5 H5 120.6
C4 C5 C6 118.7(3)
C6 C5 H5 120.6
N2 C6 C5 122.4(3)
N2 C6 C7 115.7(2)
C5 C6 C7 121.8(3)
N3 C7 C6 117.8(3)
N3 C7 H7 121.1
C6 C7 H7 121.1
O1 C8 N4 122.9(3)
O1 C8 C9 122.2(2)
N4 C8 C9 114.9(3)
C8 C9 S2 117.2(2)
C10 C9 S2 110.6(2)
C10 C9 C8 132.1(3)
C9 C10 H10 123.5
C9 C10 C11 113.0(3)
C11 C10 H10 123.5
C10 C11 H11 123.8
C12 C11 C10 112.4(3)
C12 C11 H11 123.8
S2 C12 H12 124.0
C11 C12 S2 112.0(2)
C11 C12 H12 124.0
C14 C13 P1 118.1(2)
C14 C13 C18 118.7(3)
C18 C13 P1 122.9(2)
C13 C14 H14 119.5
C15 C14 C13 121.0(3)
C15 C14 H14 119.5
C14 C15 H15 120.1
C14 C15 C16 119.8(3)
C16 C15 H15 120.1
C15 C16 H16 119.9
C17 C16 C15 120.3(3)
C17 C16 H16 119.9
C16 C17 H17 119.9
C18 C17 C16 120.2(3)
C18 C17 H17 119.9
C13 C18 H18 120.0
C17 C18 C13 120.0(3)
C17 C18 H18 120.0
C20 C19 P1 117.10(19)
C20 C19 C24 119.1(2)
C24 C19 P1 123.8(2)
C19 C20 H20 119.9
C19 C20 C21 120.2(3)
C21 C20 H20 119.9
C20 C21 H21 119.9
C22 C21 C20 120.2(3)
C22 C21 H21 119.9
C21 C22 H22 120.1
C23 C22 C21 119.8(3)
C23 C22 H22 120.1
C22 C23 H23 119.8
C22 C23 C24 120.4(3)
C24 C23 H23 119.8
C19 C24 H24 119.9
C23 C24 C19 120.3(3)
C23 C24 H24 119.9
C26 C25 P1 122.5(2)
C26 C25 C30 118.8(2)
C30 C25 P1 118.5(2)
C25 C26 H26 119.7
C27 C26 C25 120.7(3)
C27 C26 H26 119.7
C26 C27 H27 120.2
C26 C27 C28 119.6(3)
C28 C27 H27 120.2
C27 C28 H28 119.7
C29 C28 C27 120.5(3)
C29 C28 H28 119.7
C28 C29 H29 119.9
C28 C29 C30 120.2(3)
C30 C29 H29 119.9
C25 C30 H30 119.9
C29 C30 C25 120.2(3)
C29 C30 H30 119.9

loop_
_geom_bond_atom_site_label_1
_geom_bond_atom_site_label_2
_geom_bond_distance
Cu1 S1 2.2936(8)
Cu1 P1 2.1989(7)
Cu1 N2 2.050(2)
Cu1 N3 2.181(2)
S1 C1 1.661(3)
S2 C9 1.711(3)
S2 C12 1.696(4)
P1 C13 1.819(3)
P1 C19 1.822(3)
P1 C25 1.820(3)
O1 C8 1.219(3)
N1 C1 1.157(3)
N2 C2 1.338(3)
N2 C6 1.347(4)
N3 N4 1.367(3)
N3 C7 1.285(3)
N4 H4 0.8800
N4 C8 1.369(3)
C2 H2 0.9500
C2 C3 1.385(4)
C3 H3 0.9500
C3 C4 1.372(5)
C4 H4A 0.9500
C4 C5 1.387(4)
C5 H5 0.9500
C5 C6 1.387(4)
C6 C7 1.465(4)
C7 H7 0.9500
C8 C9 1.472(4)
C9 C10 1.353(4)
C10 H10 0.9500
C10 C11 1.411(4)
C11 H11 0.9500
C11 C12 1.341(5)
C12 H12 0.9500
C13 C14 1.392(4)
C13 C18 1.387(4)
C14 H14 0.9500
C14 C15 1.374(4)
C15 H15 0.9500
C15 C16 1.376(4)
C16 H16 0.9500
C16 C17 1.375(5)
C17 H17 0.9500
C17 C18 1.387(4)
C18 H18 0.9500
C19 C20 1.392(4)
C19 C24 1.393(4)
C20 H20 0.9500
C20 C21 1.386(4)
C21 H21 0.9500
C21 C22 1.379(4)
C22 H22 0.9500
C22 C23 1.383(4)
C23 H23 0.9500
C23 C24 1.378(4)
C24 H24 0.9500
C25 C26 1.390(4)
C25 C30 1.395(4)
C26 H26 0.9500
C26 C27 1.384(4)
C27 H27 0.9500
C27 C28 1.383(4)
C28 H28 0.9500
C28 C29 1.368(4)
C29 H29 0.9500
C29 C30 1.388(4)
C30 H30 0.9500

loop_
_geom_torsion_atom_site_label_1
_geom_torsion_atom_site_label_2
_geom_torsion_atom_site_label_3
_geom_torsion_atom_site_label_4
_geom_torsion
Cu1 P1 C13 C14 -60.5(2)
Cu1 P1 C13 C18 113.5(2)
Cu1 P1 C19 C20 -39.1(2)
Cu1 P1 C19 C24 143.6(2)
Cu1 P1 C25 C26 155.3(2)
Cu1 P1 C25 C30 -19.6(3)
Cu1 N2 C2 C3 -178.6(2)
Cu1 N2 C6 C5 178.4(2)
Cu1 N2 C6 C7 -1.4(3)
Cu1 N3 N4 C8 -13.8(3)
Cu1 N3 C7 C6 10.4(3)
S2 C9 C10 C11 1.2(4)
P1 C13 C14 C15 175.7(2)
P1 C13 C18 C17 -174.8(3)
P1 C19 C20 C21 -175.8(2)
P1 C19 C24 C23 176.7(2)
P1 C25 C26 C27 -173.9(2)
P1 C25 C30 C29 173.8(2)
O1 C8 C9 S2 2.4(4)
O1 C8 C9 C10 -176.3(3)
N2 C2 C3 C4 0.1(4)
N2 C6 C7 N3 -6.5(4)
N3 N4 C8 O1 -5.5(4)
N3 N4 C8 C9 174.3(2)
N4 N3 C7 C6 176.2(2)
N4 C8 C9 S2 -177.39(19)
N4 C8 C9 C10 3.9(5)
C2 N2 C6 C5 -1.4(4)
C2 N2 C6 C7 178.7(2)
C2 C3 C4 C5 -1.3(4)
C3 C4 C5 C6 1.1(4)
C4 C5 C6 N2 0.3(4)
C4 C5 C6 C7 -179.9(3)
C5 C6 C7 N3 173.7(2)
C6 N2 C2 C3 1.3(4)
C7 N3 N4 C8 -177.0(2)
C8 C9 C10 C11 179.9(3)
C9 S2 C12 C11 0.9(3)
C9 C10 C11 C12 -0.6(5)
C10 C11 C12 S2 -0.4(5)
C12 S2 C9 C8 179.9(2)
C12 S2 C9 C10 -1.2(3)
C13 P1 C19 C20 -161.2(2)
C13 P1 C19 C24 21.5(3)
C13 P1 C25 C26 -77.7(3)
C13 P1 C25 C30 107.4(2)
C13 C14 C15 C16 -1.0(5)
C14 C13 C18 C17 -0.9(4)
C14 C15 C16 C17 0.0(5)
C15 C16 C17 C18 0.6(5)
C16 C17 C18 C13 -0.2(5)
C18 C13 C14 C15 1.5(4)
C19 P1 C13 C14 62.6(2)
C19 P1 C13 C18 -123.4(2)
C19 P1 C25 C26 30.3(3)
C19 P1 C25 C30 -144.7(2)
C19 C20 C21 C22 -1.7(4)
C20 C19 C24 C23 -0.6(4)
C20 C21 C22 C23 0.6(4)
C21 C22 C23 C24 0.5(4)
C22 C23 C24 C19 -0.5(4)
C24 C19 C20 C21 1.7(4)
C25 P1 C13 C14 169.5(2)
C25 P1 C13 C18 -16.5(3)
C25 P1 C19 C20 88.3(2)
C25 P1 C19 C24 -89.0(2)
C25 C26 C27 C28 0.2(4)
C26 C25 C30 C29 -1.3(4)
C26 C27 C28 C29 -0.9(4)
C27 C28 C29 C30 0.5(5)
C28 C29 C30 C25 0.6(4)
C30 C25 C26 C27 1.0(4)
